data_4345306
loop_
_publ_author_name
'Petrus, Rafa\/l'
'Utko, J\'ozef'
'Lis, Tadeusz'
'Sobota, Piotr'

_publ_section_title
;
 Impact of Group 13 Metals on Cp2TiCl2 Reduction and Structural
 Characterization of Resulting Compounds
;
_journal_name_full 'Inorganic Chemistry'
_journal_paper_doi 10.1021/acs.inorgchem.6b02824
_journal_year 2017
_chemical_formula_moiety 'C18 H42 Cl4 In2 O12 Ti'
_chemical_formula_sum 'C18 H42 Cl4 In2 O12 Ti'
_chemical_formula_weight 869.83
_space_group_crystal_system triclinic
_space_group_IT_number 2
_space_group_name_Hall '-P 1'
_space_group_name_H-M_alt 'P -1'
_symmetry_space_group_name_Hall '-P 1'
_symmetry_space_group_name_H-M 'P -1'
_atom_sites_solution_hydrogens geom
_audit_creation_method SHELXL-2014/7
_cell_angle_alpha 93.33(3)
_cell_angle_beta 109.04(3)
_cell_angle_gamma 111.70(3)
_cell_formula_units_Z 4
_cell_length_a 13.736(5)
_cell_length_b 14.930(6)
_cell_length_c 18.026(6)
_cell_measurement_reflns_used 7951
_cell_measurement_temperature 80(2)
_cell_measurement_theta_max 30.6388
_cell_measurement_theta_min 2.7036
_cell_volume 3179(2)
_computing_cell_refinement 'CrysAlis PRO (Agilent, 2011)'
_computing_data_collection 'CrysAlis PRO (Agilent, 2011)'
_computing_data_reduction 'CrysAlis PRO (Agilent, 2011)'
_computing_molecular_graphics 'DIAMOND  (Brandenburg, 2007)'
_computing_publication_material 'SHELXL-2014/7 (Sheldrick, 2014)'
_computing_structure_refinement 'SHELXL-2014/7 (Sheldrick, 2014)'
_computing_structure_solution 'SHELXS-2014/7 (Sheldrick, 2014)'
_diffrn_ambient_temperature 80(2)
_diffrn_measured_fraction_theta_full 0.987
_diffrn_measured_fraction_theta_max 0.869
_diffrn_measurement_device_type 'Xcalibur, Ruby'
_diffrn_measurement_method \w
_diffrn_radiation_type MoK\a
_diffrn_radiation_wavelength 0.71073
_diffrn_reflns_av_R_equivalents 0.0266
_diffrn_reflns_av_unetI/netI 0.0588
_diffrn_reflns_Laue_measured_fraction_full 0.987
_diffrn_reflns_Laue_measured_fraction_max 0.869
_diffrn_reflns_limit_h_max 16
_diffrn_reflns_limit_h_min -18
_diffrn_reflns_limit_k_max 21
_diffrn_reflns_limit_k_min -21
_diffrn_reflns_limit_l_max 25
_diffrn_reflns_limit_l_min -17
_diffrn_reflns_number 25644
_diffrn_reflns_point_group_measured_fraction_full 0.987
_diffrn_reflns_point_group_measured_fraction_max 0.869
_diffrn_reflns_theta_full 25.500
_diffrn_reflns_theta_max 30.707
_diffrn_reflns_theta_min 2.709
_diffrn_source 'Enhance (Mo) X-ray Source'
_exptl_absorpt_coefficient_mu 2.071
_exptl_absorpt_correction_T_max 0.761
_exptl_absorpt_correction_T_min 0.654
_exptl_absorpt_correction_type analytical
_exptl_absorpt_process_details
;
CrysAlisPro, Agilent Technologies,
Version 1.171.36.28 (release 01-02-2013 CrysAlis171 .NET)
(compiled Feb  1 2013,16:14:44)
Analytical numeric absorption correction using a multifaceted crystal
model based on expressions derived by R.C. Clark & J.S. Reid.
(Clark, R. C. & Reid, J. S. (1995). Acta Cryst. A51, 887-897)
;
_exptl_crystal_colour colourless
_exptl_crystal_density_diffrn 1.818
_exptl_crystal_description needle
_exptl_crystal_F_000 1736
_exptl_crystal_size_max 0.270
_exptl_crystal_size_mid 0.180
_exptl_crystal_size_min 0.160
_refine_diff_density_max 1.373
_refine_diff_density_min -1.609
_refine_diff_density_rms 0.132
_refine_ls_extinction_method none
_refine_ls_goodness_of_fit_ref 1.033
_refine_ls_hydrogen_treatment constr
_refine_ls_matrix_type full
_refine_ls_number_parameters 843
_refine_ls_number_reflns 17168
_refine_ls_number_restraints 1
_refine_ls_restrained_S_all 1.033
_refine_ls_R_factor_all 0.0696
_refine_ls_R_factor_gt 0.0446
_refine_ls_shift/su_max 0.002
_refine_ls_shift/su_mean 0.000
_refine_ls_structure_factor_coef Fsqd
_refine_ls_weighting_details 'w=1/[\s^2^(Fo^2^)+(0.0131P)^2^+5.5739P] where P=(Fo^2^+2Fc^2^)/3'
_refine_ls_weighting_scheme calc
_refine_ls_wR_factor_gt 0.0764
_refine_ls_wR_factor_ref 0.0877
_reflns_Friedel_coverage 0.000
_reflns_number_gt 12739
_reflns_number_total 17168
_reflns_threshold_expression 'I > 2\s(I)'
_cod_data_source_file ic6b02824_si_001.cif
_cod_data_source_block 8
_cod_database_code 4345306
_shelx_shelxl_version_number 2014/7
_shelx_space_group_comment
;
The symmetry employed for this shelxl refinement is uniquely defined
by the following loop, which should always be used as a source of
symmetry information in preference to the above space-group names.
They are only intended as comments.
;
_shelx_estimated_absorpt_t_min 0.605
_shelx_estimated_absorpt_t_max 0.733

loop_
_space_group_symop_operation_xyz
'x, y, z'
'-x, -y, -z'

loop_
_atom_site_label
_atom_site_type_symbol
_atom_site_fract_x
_atom_site_fract_y
_atom_site_fract_z
_atom_site_U_iso_or_equiv
_atom_site_adp_type
_atom_site_occupancy
_atom_site_site_symmetry_order
_atom_site_calc_flag
_atom_site_refinement_flags_posn
_atom_site_refinement_flags_adp
_atom_site_refinement_flags_occupancy
_atom_site_disorder_assembly
_atom_site_disorder_group
Ti1 Ti 0.51362(5) 0.65936(5) 0.19229(4) 0.01521(13) Uani 1 1 d . . . . .
In1 In 0.31953(2) 0.58033(2) 0.27734(2) 0.01513(6) Uani 1 1 d . . . . .
In2 In 0.78087(2) 0.74433(2) 0.32933(2) 0.01698(6) Uani 1 1 d . . . . .
Cl1 Cl 0.36278(10) 0.53598(7) 0.40489(6) 0.0286(2) Uani 1 1 d . . . . .
Cl2 Cl 0.14016(8) 0.57205(8) 0.19702(6) 0.0254(2) Uani 1 1 d . . . . .
Cl3 Cl 0.81674(9) 0.85705(8) 0.44255(6) 0.0289(2) Uani 1 1 d . . . . .
Cl4 Cl 0.91594(8) 0.69651(7) 0.30628(6) 0.0247(2) Uani 1 1 d . . . . .
O1A O 0.4428(2) 0.72326(19) 0.12806(15) 0.0186(5) Uani 1 1 d . . . . .
C1A C 0.3934(3) 0.7112(3) 0.0436(2) 0.0213(8) Uani 1 1 d . . . . .
H1A1 H 0.4237 0.6735 0.0176 0.026 Uiso 1 1 calc R U . . .
H1A2 H 0.4140 0.7767 0.0289 0.026 Uiso 1 1 calc R U . . .
C2A C 0.2667(3) 0.6581(3) 0.0133(2) 0.0236(9) Uani 1 1 d . . . . .
H2A1 H 0.2364 0.6346 -0.0455 0.028 Uiso 1 1 calc R U . . .
H2A2 H 0.2458 0.6001 0.0382 0.028 Uiso 1 1 calc R U . . .
O2A O 0.2190(2) 0.7212(2) 0.03181(18) 0.0310(7) Uani 1 1 d . . . . .
C3A C 0.0995(4) 0.6705(4) 0.0038(3) 0.0467(14) Uani 1 1 d . . . . .
H3A1 H 0.0674 0.7155 0.0164 0.070 Uiso 1 1 calc R U . . .
H3A2 H 0.0795 0.6145 0.0301 0.070 Uiso 1 1 calc R U . . .
H3A3 H 0.0691 0.6467 -0.0543 0.070 Uiso 1 1 calc R U . . .
O1B O 0.5320(2) 0.59439(19) 0.11314(15) 0.0193(6) Uani 1 1 d . . . . .
C1B C 0.5919(3) 0.5367(3) 0.1065(2) 0.0203(8) Uani 1 1 d . . . . .
H1B1 H 0.5427 0.4787 0.0622 0.024 Uiso 1 1 calc R U . . .
H1B2 H 0.6150 0.5131 0.1568 0.024 Uiso 1 1 calc R U . . .
C2B C 0.6952(3) 0.5985(3) 0.0904(2) 0.0208(8) Uani 1 1 d . . . . .
H2B1 H 0.6728 0.6240 0.0410 0.025 Uiso 1 1 calc R U . . .
H2B2 H 0.7463 0.6551 0.1356 0.025 Uiso 1 1 calc R U . . .
O2B O 0.7506(2) 0.5379(2) 0.08130(18) 0.0290(7) Uani 1 1 d . . . . .
C3B C 0.8614(3) 0.5938(3) 0.0834(3) 0.0322(10) Uani 1 1 d . . . . .
H3B1 H 0.8967 0.5493 0.0764 0.048 Uiso 1 1 calc R U . . .
H3B2 H 0.9070 0.6399 0.1351 0.048 Uiso 1 1 calc R U . . .
H3B3 H 0.8566 0.6307 0.0400 0.048 Uiso 1 1 calc R U . . .
O1C O 0.4720(2) 0.69691(18) 0.28539(15) 0.0169(5) Uani 1 1 d . . . . .
C1C C 0.5008(3) 0.7957(3) 0.3205(2) 0.0222(8) Uani 1 1 d . . . . .
H1C1 H 0.4700 0.8289 0.2789 0.027 Uiso 1 1 calc R U . . .
H1C2 H 0.5841 0.8323 0.3442 0.027 Uiso 1 1 calc R U . . .
C2C C 0.4530(4) 0.7954(3) 0.3842(2) 0.0269(9) Uani 1 1 d . . . . .
H2C1 H 0.4914 0.7713 0.4300 0.032 Uiso 1 1 calc R U . . .
H2C2 H 0.4627 0.8626 0.4039 0.032 Uiso 1 1 calc R U . . .
O2C O 0.3349(2) 0.73046(19) 0.34715(17) 0.0245(6) Uani 1 1 d . . . . .
C3C C 0.2757(5) 0.7268(3) 0.4003(3) 0.0406(12) Uani 1 1 d . . . . .
H3C1 H 0.1955 0.6835 0.3720 0.061 Uiso 1 1 calc R U . . .
H3C2 H 0.2836 0.7931 0.4184 0.061 Uiso 1 1 calc R U . . .
H3C3 H 0.3076 0.7012 0.4467 0.061 Uiso 1 1 calc R U . . .
O1D O 0.3823(2) 0.54098(18) 0.19088(15) 0.0167(5) Uani 1 1 d . . . . .
C1D C 0.3391(3) 0.4432(3) 0.1472(2) 0.0189(8) Uani 1 1 d . . . . .
H1D1 H 0.3923 0.4129 0.1705 0.023 Uiso 1 1 calc R U . . .
H1D2 H 0.3314 0.4444 0.0907 0.023 Uiso 1 1 calc R U . . .
C2D C 0.2257(3) 0.3831(3) 0.1504(2) 0.0215(8) Uani 1 1 d . . . . .
H2D1 H 0.1670 0.4014 0.1149 0.026 Uiso 1 1 calc R U . . .
H2D2 H 0.2040 0.3121 0.1329 0.026 Uiso 1 1 calc R U . . .
O2D O 0.2368(2) 0.40417(18) 0.23205(15) 0.0199(6) Uani 1 1 d . . . . .
C3D C 0.1367(4) 0.3453(3) 0.2455(3) 0.0296(10) Uani 1 1 d . . . . .
H3D1 H 0.0731 0.3587 0.2127 0.044 Uiso 1 1 calc R U . . .
H3D2 H 0.1493 0.3617 0.3023 0.044 Uiso 1 1 calc R U . . .
H3D3 H 0.1195 0.2754 0.2308 0.044 Uiso 1 1 calc R U . . .
O1E O 0.6614(2) 0.77534(19) 0.23492(16) 0.0228(6) Uani 1 1 d . . . . .
C1E C 0.6985(4) 0.8515(4) 0.1933(3) 0.0488(15) Uani 1 1 d . . . . .
H1E1 H 0.6387 0.8752 0.1704 0.059 Uiso 1 1 calc R U . . .
H1E2 H 0.7143 0.8256 0.1487 0.059 Uiso 1 1 calc R U . . .
C2E C 0.8038(4) 0.9348(3) 0.2506(3) 0.0349(11) Uani 1 1 d . . . . .
H2E1 H 0.8357 0.9851 0.2217 0.042 Uiso 1 1 calc R U . . .
H2E2 H 0.7868 0.9662 0.2918 0.042 Uiso 1 1 calc R U . . .
O2E O 0.8818(2) 0.89331(19) 0.28706(15) 0.0204(6) Uani 1 1 d . . . . .
C3E C 0.9879(3) 0.9675(3) 0.3401(2) 0.0229(8) Uani 1 1 d . . . . .
H3E1 H 1.0209 1.0143 0.3099 0.034 Uiso 1 1 calc R U . . .
H3E2 H 1.0391 0.9367 0.3646 0.034 Uiso 1 1 calc R U . . .
H3E3 H 0.9765 1.0023 0.3821 0.034 Uiso 1 1 calc R U . . .
O1F O 0.6251(2) 0.61839(18) 0.27907(15) 0.0174(5) Uani 1 1 d . . . . .
C1F C 0.5947(3) 0.5447(3) 0.3230(3) 0.0323(11) Uani 0.5 1 d . . P A 1
H1F1 H 0.5495 0.4799 0.2857 0.039 Uiso 0.5 1 calc R U P A 1
H1F2 H 0.5469 0.5574 0.3494 0.039 Uiso 0.5 1 calc R U P A 1
C2F C 0.6979(7) 0.5410(6) 0.3865(5) 0.0233(18) Uani 0.5 1 d . . P A 1
H2F1 H 0.6752 0.5055 0.4269 0.028 Uiso 0.5 1 calc R U P A 1
H2F2 H 0.7302 0.5047 0.3610 0.028 Uiso 0.5 1 calc R U P A 1
C1FF C 0.5947(3) 0.5447(3) 0.3230(3) 0.0323(11) Uani 0.5 1 d . . P A 2
H1F3 H 0.5164 0.5292 0.3191 0.039 Uiso 0.5 1 calc R U P A 2
H1F4 H 0.5956 0.4842 0.2981 0.039 Uiso 0.5 1 calc R U P A 2
C2FF C 0.6633(7) 0.5695(6) 0.4018(5) 0.0234(18) Uani 0.5 1 d . . P A 2
H2F3 H 0.6601 0.5080 0.4208 0.028 Uiso 0.5 1 calc R U P A 2
H2F4 H 0.6315 0.6009 0.4318 0.028 Uiso 0.5 1 calc R U P A 2
O2F O 0.7749(2) 0.6311(3) 0.4218(2) 0.0495(11) Uani 1 1 d . . . . .
C3F C 0.8630(4) 0.6400(3) 0.4931(3) 0.0330(11) Uani 1 1 d . . . . .
H3F1 H 0.8944 0.7060 0.5260 0.049 Uiso 1 1 calc R U . . .
H3F2 H 0.9225 0.6296 0.4801 0.049 Uiso 1 1 calc R U . . .
H3F3 H 0.8336 0.5906 0.5228 0.049 Uiso 1 1 calc R U . . .
Ti2 Ti 0.50107(15) 0.15592(13) 0.20053(13) 0.0145(3) Uani 0.5 1 d . . P B 1
Ti21 Ti 0.52849(15) 0.13503(13) 0.20474(13) 0.0145(3) Uani 0.5 1 d . . P B 2
In3 In 0.78037(3) 0.25101(2) 0.34097(2) 0.02516(7) Uani 1 1 d . . . . .
In4 In 0.30611(3) 0.07782(2) 0.27365(2) 0.02372(7) Uani 1 1 d . . . . .
Cl5 Cl 0.83901(18) 0.34365(16) 0.46910(13) 0.0269(4) Uani 0.5 1 d . . P B 1
Cl51 Cl 0.80820(17) 0.38071(14) 0.44399(11) 0.0208(4) Uani 0.5 1 d . . P B 2
Cl6 Cl 0.9287(2) 0.22193(19) 0.30372(17) 0.0187(4) Uani 0.5 1 d . . P B 1
Cl61 Cl 0.9026(2) 0.19951(19) 0.32059(17) 0.0187(4) Uani 0.5 1 d . . P B 2
Cl7 Cl 0.1541(3) 0.1053(3) 0.2002(4) 0.0257(8) Uani 0.5 1 d . . P B 1
Cl71 Cl 0.1251(4) 0.0769(3) 0.1885(4) 0.0327(10) Uani 0.5 1 d . . P B 2
Cl8 Cl 0.33447(11) 0.01658(10) 0.39391(7) 0.0482(3) Uani 1 1 d . . . . .
O1G O 0.4257(5) 0.2085(4) 0.1298(3) 0.0180(8) Uani 0.5 1 d . . P B 1
C1G C 0.3816(7) 0.1946(6) 0.0439(5) 0.0154(16) Uani 0.5 1 d . . P B 1
H1G1 H 0.4013 0.2588 0.0270 0.019 Uiso 0.5 1 calc R U P B 1
H1G2 H 0.4122 0.1551 0.0200 0.019 Uiso 0.5 1 calc R U P B 1
C2G C 0.2659(4) 0.1451(3) 0.0207(3) 0.0384(12) Uani 0.5 1 d . . P B 1
H2G1 H 0.2504 0.1014 0.0585 0.046 Uiso 0.5 1 calc R U P B 1
H2G2 H 0.2357 0.1027 -0.0329 0.046 Uiso 0.5 1 calc R U P B 1
O1GG O 0.4630(4) 0.1692(4) 0.1146(3) 0.0180(8) Uani 0.5 1 d . . P B 2
C1GG C 0.3975(7) 0.2203(6) 0.0858(7) 0.026(2) Uani 0.5 1 d . . P B 2
H1G3 H 0.4348 0.2702 0.0587 0.031 Uiso 0.5 1 calc R U P B 2
H1G4 H 0.3918 0.2555 0.1315 0.031 Uiso 0.5 1 calc R U P B 2
C2GG C 0.2659(4) 0.1451(3) 0.0207(3) 0.0384(12) Uani 0.5 1 d . . P B 2
H2G3 H 0.2661 0.1253 -0.0326 0.046 Uiso 0.5 1 calc R U P B 2
H2G4 H 0.2331 0.0854 0.0410 0.046 Uiso 0.5 1 calc R U P B 2
O2G O 0.2072(2) 0.2039(2) 0.01733(19) 0.0332(8) Uani 1 1 d . . . . .
C3G C 0.0889(4) 0.1474(4) -0.0205(4) 0.071(2) Uani 1 1 d . . . . .
H3G1 H 0.0705 0.1200 -0.0766 0.107 Uiso 1 1 calc R U . . .
H3G2 H 0.0492 0.1895 -0.0184 0.107 Uiso 1 1 calc R U . . .
H3G3 H 0.0655 0.0936 0.0073 0.107 Uiso 1 1 calc R U . . .
O1H O 0.5304(4) 0.0895(4) 0.1275(3) 0.0136(10) Uani 0.5 1 d . . P B 1
C1H C 0.6030(7) 0.0412(6) 0.1280(6) 0.0182(17) Uani 0.5 1 d . . P B 1
H1H1 H 0.5573 -0.0280 0.0988 0.022 Uiso 0.5 1 calc R U P B 1
H1H2 H 0.6465 0.0410 0.1839 0.022 Uiso 0.5 1 calc R U P B 1
C2H C 0.6856(5) 0.0960(4) 0.0872(5) 0.067(2) Uani 0.5 1 d . . P B 1
H2H1 H 0.6450 0.0886 0.0291 0.081 Uiso 0.5 1 calc R U P B 1
H2H2 H 0.7273 0.1670 0.1123 0.081 Uiso 0.5 1 calc R U P B 1
O1HH O 0.5727(5) 0.0518(4) 0.1579(4) 0.0237(13) Uani 0.5 1 d . . P B 2
C1HH C 0.5634(7) 0.0261(6) 0.0796(5) 0.0213(17) Uani 0.5 1 d . . P B 2
H1H3 H 0.5047 0.0411 0.0403 0.026 Uiso 0.5 1 calc R U P B 2
H1H4 H 0.5477 -0.0441 0.0652 0.026 Uiso 0.5 1 calc R U P B 2
C2HH C 0.6856(5) 0.0960(4) 0.0872(5) 0.067(2) Uani 0.5 1 d . . P B 2
H2H3 H 0.6815 0.1214 0.0372 0.081 Uiso 0.5 1 calc R U P B 2
H2H4 H 0.7169 0.1531 0.1318 0.081 Uiso 0.5 1 calc R U P B 2
O2H O 0.7564(2) 0.0492(2) 0.10091(17) 0.0264(6) Uani 1 1 d . . . . .
C3H C 0.8597(4) 0.1081(3) 0.0930(3) 0.0339(10) Uani 1 1 d . . . . .
H3H1 H 0.9085 0.0725 0.1021 0.051 Uiso 1 1 calc R U . . .
H3H2 H 0.8979 0.1701 0.1326 0.051 Uiso 1 1 calc R U . . .
H3H3 H 0.8437 0.1221 0.0389 0.051 Uiso 1 1 calc R U . . .
O1I O 0.6225(2) 0.1287(2) 0.3046(2) 0.0306(7) Uani 1 1 d . . . . .
C1I C 0.6005(4) 0.0531(4) 0.3463(3) 0.0529(16) Uani 1 1 d . . . . .
H1I1 H 0.5715 -0.0104 0.3090 0.063 Uiso 1 1 calc R U . C 1
H1I2 H 0.5403 0.0519 0.3655 0.063 Uiso 1 1 calc R U . C 1
C2I C 0.6983(4) 0.0617(3) 0.4143(3) 0.0322(10) Uani 0.5 1 d . . P B 1
H2I1 H 0.6743 0.0321 0.4566 0.039 Uiso 0.5 1 calc R U P B 1
H2I2 H 0.7388 0.0266 0.3976 0.039 Uiso 0.5 1 calc R U P B 1
O2I O 0.7675(4) 0.1594(4) 0.4429(3) 0.0159(10) Uani 0.5 1 d . . P B 1
C3I C 0.8681(6) 0.1685(6) 0.5064(5) 0.0197(16) Uani 0.5 1 d . . P B 1
H3I1 H 0.9152 0.2382 0.5312 0.030 Uiso 0.5 1 calc R U P B 1
H3I2 H 0.9102 0.1410 0.4847 0.030 Uiso 0.5 1 calc R U P B 1
H3I3 H 0.8477 0.1326 0.5466 0.030 Uiso 0.5 1 calc R U P B 1
C2II C 0.6983(4) 0.0617(3) 0.4143(3) 0.0322(10) Uani 0.5 1 d . . P B 2
H2I3 H 0.6941 0.0914 0.4631 0.039 Uiso 0.5 1 calc R U P B 2
H2I4 H 0.6920 -0.0057 0.4196 0.039 Uiso 0.5 1 calc R U P B 2
O2II O 0.8079(5) 0.1172(4) 0.4137(3) 0.0245(12) Uani 0.5 1 d . . P B 2
C3II C 0.9069(9) 0.1322(7) 0.4832(5) 0.041(3) Uani 0.5 1 d . . P B 2
H3I4 H 0.9749 0.1629 0.4710 0.061 Uiso 0.5 1 calc R U P B 2
H3I5 H 0.9017 0.0686 0.4973 0.061 Uiso 0.5 1 calc R U P B 2
H3I6 H 0.9112 0.1753 0.5284 0.061 Uiso 0.5 1 calc R U P B 2
O1J O 0.6566(3) 0.2680(2) 0.23978(17) 0.0405(9) Uani 1 1 d . . . . .
C1J C 0.6853(3) 0.3437(3) 0.1975(2) 0.0234(8) Uani 0.5 1 d . . P B 1
H1J1 H 0.6210 0.3626 0.1773 0.028 Uiso 0.5 1 calc R U P B 1
H1J2 H 0.6956 0.3172 0.1503 0.028 Uiso 0.5 1 calc R U P B 1
C2J C 0.7863(7) 0.4317(6) 0.2427(5) 0.0187(18) Uani 0.5 1 d . . P B 1
H2J1 H 0.7646 0.4820 0.2623 0.022 Uiso 0.5 1 calc R U P B 1
H2J2 H 0.8269 0.4590 0.2073 0.022 Uiso 0.5 1 calc R U P B 1
O2J O 0.8631(7) 0.4097(5) 0.3127(4) 0.0193(15) Uani 0.5 1 d . . P B 1
C3J C 0.9779(3) 0.4695(3) 0.3408(3) 0.0305(10) Uani 0.5 1 d . . P B 1
H3J1 H 1.0004 0.5111 0.3928 0.046 Uiso 0.5 1 calc R U P B 1
H3J2 H 0.9940 0.5113 0.3026 0.046 Uiso 0.5 1 calc R U P B 1
H3J3 H 1.0205 0.4284 0.3470 0.046 Uiso 0.5 1 calc R U P B 1
C1JJ C 0.6853(3) 0.3437(3) 0.1975(2) 0.0234(8) Uani 0.5 1 d . . P B 2
H1J3 H 0.6506 0.3894 0.2045 0.028 Uiso 0.5 1 calc R U P B 2
H1J4 H 0.6563 0.3153 0.1396 0.028 Uiso 0.5 1 calc R U P B 2
C2JJ C 0.8175(8) 0.4011(6) 0.2300(5) 0.026(2) Uani 0.5 1 d . . P B 2
H2J3 H 0.8433 0.3861 0.1875 0.032 Uiso 0.5 1 calc R U P B 2
H2J4 H 0.8351 0.4724 0.2379 0.032 Uiso 0.5 1 calc R U P B 2
O2JJ O 0.8648(6) 0.3889(5) 0.2815(4) 0.0159(14) Uani 0.5 1 d . . P B 2
C3JJ C 0.9779(3) 0.4695(3) 0.3408(3) 0.0305(10) Uani 0.5 1 d . . P B 2
H3J4 H 0.9961 0.4515 0.3935 0.046 Uiso 0.5 1 calc R U P B 2
H3J5 H 0.9712 0.5325 0.3456 0.046 Uiso 0.5 1 calc R U P B 2
H3J6 H 1.0382 0.4757 0.3211 0.046 Uiso 0.5 1 calc R U P B 2
O1K O 0.3871(2) 0.0290(2) 0.20683(17) 0.0298(7) Uani 1 1 d . . . . .
C1K C 0.3385(11) -0.0712(5) 0.1607(8) 0.0201(14) Uani 0.874(9) 1 d . . P B 1
H1K1 H 0.3991 -0.0924 0.1616 0.024 Uiso 0.874(9) 1 calc R U P B 1
H1K2 H 0.2933 -0.0748 0.1043 0.024 Uiso 0.874(9) 1 calc R U P B 1
C2K C 0.2639(4) -0.1367(3) 0.1996(3) 0.0268(13) Uani 0.874(9) 1 d . . P B 1
H2K1 H 0.2208 -0.2043 0.1667 0.032 Uiso 0.874(9) 1 calc R U P B 1
H2K2 H 0.3104 -0.1400 0.2536 0.032 Uiso 0.874(9) 1 calc R U P B 1
O2K O 0.1888(3) -0.0938(2) 0.2052(2) 0.0261(10) Uani 0.874(9) 1 d . . P B 1
C3K C 0.1048(5) -0.1563(5) 0.2330(4) 0.0394(16) Uani 0.874(9) 1 d . . P B 1
H3K1 H 0.0646 -0.2218 0.1979 0.059 Uiso 0.874(9) 1 calc R U P B 1
H3K2 H 0.0509 -0.1276 0.2319 0.059 Uiso 0.874(9) 1 calc R U P B 1
H3K3 H 0.1420 -0.1621 0.2879 0.059 Uiso 0.874(9) 1 calc R U P B 1
C1KK C 0.342(8) -0.053(5) 0.165(6) 0.0201(14) Uani 0.126(9) 1 d . . P B 2
H1K3 H 0.3925 -0.0861 0.1867 0.024 Uiso 0.126(9) 1 calc R U P B 2
H1K4 H 0.3426 -0.0441 0.1113 0.024 Uiso 0.126(9) 1 calc R U P B 2
C2KK C 0.224(2) -0.1239(18) 0.1533(16) 0.007(6) Uiso 0.126(9) 1 d . . P B 2
H2K3 H 0.1649 -0.1067 0.1173 0.008 Uiso 0.126(9) 1 calc R U P B 2
H2K4 H 0.2092 -0.1932 0.1349 0.008 Uiso 0.126(9) 1 calc R U P B 2
O2KK O 0.241(2) -0.1013(15) 0.2378(14) 0.014(6) Uiso 0.126(9) 1 d D . P B 2
C3KK C 0.144(3) -0.161(3) 0.254(3) 0.034(12) Uiso 0.126(9) 1 d D . P B 2
H3K4 H 0.1539 -0.1378 0.3085 0.051 Uiso 0.126(9) 1 calc R U P B 2
H3K5 H 0.1351 -0.2297 0.2469 0.051 Uiso 0.126(9) 1 calc R U P B 2
H3K6 H 0.0763 -0.1572 0.2159 0.051 Uiso 0.126(9) 1 calc R U P B 2
O1L O 0.4488(14) 0.1948(13) 0.2872(8) 0.013(2) Uani 0.5 1 d . . P B 1
C1L C 0.4706(8) 0.2948(7) 0.3149(7) 0.019(2) Uani 0.5 1 d . . P B 1
H1L1 H 0.4316 0.3206 0.2707 0.022 Uiso 0.5 1 calc R U P B 1
H1L2 H 0.5527 0.3367 0.3351 0.022 Uiso 0.5 1 calc R U P B 1
C2L C 0.4265(12) 0.2949(11) 0.3816(7) 0.018(3) Uani 0.5 1 d . . P B 1
H2L1 H 0.4676 0.2721 0.4271 0.022 Uiso 0.5 1 calc R U P B 1
H2L2 H 0.4349 0.3617 0.4011 0.022 Uiso 0.5 1 calc R U P B 1
O2L O 0.3091(5) 0.2279(4) 0.3461(3) 0.0170(12) Uani 0.5 1 d . . P B 1
C3L C 0.2527(11) 0.2227(16) 0.4035(11) 0.031(3) Uani 0.5 1 d . . P B 1
H3L1 H 0.2902 0.2005 0.4502 0.046 Uiso 0.5 1 calc R U P B 1
H3L2 H 0.1733 0.1761 0.3778 0.046 Uiso 0.5 1 calc R U P B 1
H3L3 H 0.2570 0.2880 0.4207 0.046 Uiso 0.5 1 calc R U P B 1
O1LL O 0.4578(15) 0.1965(13) 0.2666(8) 0.016(2) Uani 0.5 1 d . . P B 2
C1LL C 0.5133(9) 0.2822(8) 0.3275(7) 0.028(2) Uani 0.5 1 d . . P B 2
H1L3 H 0.5538 0.3385 0.3069 0.034 Uiso 0.5 1 calc R U P B 2
H1L4 H 0.5700 0.2731 0.3734 0.034 Uiso 0.5 1 calc R U P B 2
C2LL C 0.4329(14) 0.3055(11) 0.3559(8) 0.025(3) Uani 0.5 1 d . . P B 2
H2L3 H 0.4748 0.3577 0.4051 0.030 Uiso 0.5 1 calc R U P B 2
H2L4 H 0.3857 0.3285 0.3142 0.030 Uiso 0.5 1 calc R U P B 2
O2LL O 0.3646(6) 0.2174(4) 0.3719(4) 0.0298(14) Uani 0.5 1 d . . P B 2
C3LL C 0.2894(11) 0.2296(14) 0.4054(13) 0.027(3) Uani 0.5 1 d . . P B 2
H3L4 H 0.3302 0.2883 0.4486 0.040 Uiso 0.5 1 calc R U P B 2
H3L5 H 0.2581 0.1716 0.4270 0.040 Uiso 0.5 1 calc R U P B 2
H3L6 H 0.2278 0.2375 0.3639 0.040 Uiso 0.5 1 calc R U P B 2

loop_
_atom_site_aniso_label
_atom_site_aniso_U_11
_atom_site_aniso_U_22
_atom_site_aniso_U_33
_atom_site_aniso_U_23
_atom_site_aniso_U_13
_atom_site_aniso_U_12
Ti1 0.0136(3) 0.0140(3) 0.0151(3) 0.0027(3) 0.0030(3) 0.0045(3)
In1 0.01905(13) 0.01232(12) 0.01425(12) 0.00321(10) 0.00679(10) 0.00615(11)
In2 0.01275(12) 0.01402(13) 0.01908(13) 0.00679(11) 0.00293(10) 0.00225(10)
Cl1 0.0458(6) 0.0219(5) 0.0160(4) 0.0078(4) 0.0100(4) 0.0126(5)
Cl2 0.0223(5) 0.0303(5) 0.0291(5) 0.0094(4) 0.0103(4) 0.0154(4)
Cl3 0.0340(6) 0.0365(6) 0.0203(5) 0.0068(4) 0.0135(4) 0.0160(5)
Cl4 0.0211(5) 0.0223(5) 0.0260(5) 0.0001(4) 0.0031(4) 0.0096(4)
O1A 0.0210(14) 0.0182(13) 0.0174(13) 0.0045(11) 0.0047(11) 0.0109(12)
C1A 0.027(2) 0.026(2) 0.0192(19) 0.0122(17) 0.0100(17) 0.0169(18)
C2A 0.021(2) 0.034(2) 0.0163(18) 0.0036(17) 0.0030(16) 0.0159(19)
O2A 0.0294(16) 0.0424(19) 0.0374(17) 0.0158(15) 0.0176(14) 0.0263(15)
C3A 0.028(3) 0.082(4) 0.048(3) 0.030(3) 0.020(2) 0.033(3)
O1B 0.0159(13) 0.0202(13) 0.0217(14) 0.0039(11) 0.0070(11) 0.0075(11)
C1B 0.0186(19) 0.023(2) 0.024(2) 0.0036(17) 0.0110(16) 0.0117(17)
C2B 0.0186(19) 0.0215(19) 0.0222(19) -0.0007(16) 0.0096(16) 0.0072(16)
O2B 0.0176(14) 0.0302(16) 0.0375(17) -0.0011(14) 0.0103(13) 0.0093(13)
C3B 0.014(2) 0.043(3) 0.033(2) -0.003(2) 0.0074(18) 0.0076(19)
O1C 0.0201(13) 0.0105(12) 0.0165(12) -0.0005(10) 0.0060(11) 0.0035(11)
C1C 0.021(2) 0.0093(17) 0.028(2) -0.0026(16) 0.0049(17) 0.0032(15)
C2C 0.035(2) 0.019(2) 0.022(2) -0.0036(17) 0.0066(19) 0.0111(19)
O2C 0.0333(16) 0.0169(13) 0.0279(15) 0.0015(12) 0.0195(13) 0.0087(13)
C3C 0.068(4) 0.030(2) 0.048(3) 0.012(2) 0.045(3) 0.025(3)
O1D 0.0136(12) 0.0129(12) 0.0181(13) -0.0019(10) 0.0043(10) 0.0019(10)
C1D 0.0155(18) 0.0129(17) 0.0222(19) -0.0049(15) 0.0038(15) 0.0035(15)
C2D 0.0171(19) 0.0176(19) 0.0203(19) -0.0037(16) 0.0051(16) 0.0000(16)
O2D 0.0225(14) 0.0117(12) 0.0206(14) 0.0008(11) 0.0097(12) 0.0008(11)
C3D 0.032(2) 0.018(2) 0.035(2) 0.0046(18) 0.018(2) 0.0009(18)
O1E 0.0187(14) 0.0145(13) 0.0204(14) 0.0084(11) -0.0015(11) -0.0018(11)
C1E 0.036(3) 0.032(3) 0.037(3) 0.025(2) -0.012(2) -0.010(2)
C2E 0.027(2) 0.017(2) 0.041(3) 0.017(2) -0.002(2) -0.0004(18)
O2E 0.0220(14) 0.0156(13) 0.0193(13) 0.0062(11) 0.0069(11) 0.0037(11)
C3E 0.0176(19) 0.022(2) 0.027(2) 0.0079(17) 0.0091(17) 0.0040(17)
O1F 0.0152(12) 0.0131(12) 0.0190(13) 0.0077(11) 0.0034(11) 0.0026(11)
C1F 0.0144(19) 0.025(2) 0.045(3) 0.024(2) 0.0027(19) 0.0005(17)
C2F 0.018(4) 0.024(4) 0.025(4) 0.007(4) 0.006(4) 0.008(4)
C1FF 0.0144(19) 0.025(2) 0.045(3) 0.024(2) 0.0027(19) 0.0005(17)
C2FF 0.016(4) 0.023(4) 0.020(4) 0.007(4) 0.006(3) -0.004(3)
O2F 0.0170(15) 0.051(2) 0.052(2) 0.0426(19) -0.0070(15) -0.0045(15)
C3F 0.031(2) 0.033(2) 0.022(2) 0.014(2) 0.0003(19) 0.007(2)
Ti2 0.0106(8) 0.0121(7) 0.0166(4) 0.0011(5) 0.0026(6) 0.0026(4)
Ti21 0.0106(8) 0.0121(7) 0.0166(4) 0.0011(5) 0.0026(6) 0.0026(4)
In3 0.03097(16) 0.01416(13) 0.01598(13) 0.00050(11) 0.01002(12) -0.00663(12)
In4 0.03303(17) 0.01198(13) 0.01607(13) 0.00233(11) 0.00680(12) 0.00076(12)
Cl5 0.0311(11) 0.0214(10) 0.0229(10) -0.0031(9) 0.0145(9) 0.0027(9)
Cl51 0.0293(10) 0.0154(9) 0.0160(9) 0.0040(7) 0.0085(8) 0.0071(8)
Cl6 0.0152(11) 0.0186(11) 0.0225(11) 0.0029(7) 0.0075(6) 0.0069(9)
Cl61 0.0152(11) 0.0186(11) 0.0225(11) 0.0029(7) 0.0075(6) 0.0069(9)
Cl7 0.026(2) 0.024(2) 0.035(2) 0.0086(18) 0.0136(19) 0.0162(18)
Cl71 0.0210(19) 0.038(3) 0.0263(17) -0.0012(19) 0.0067(16) 0.0010(16)
Cl8 0.0473(7) 0.0516(8) 0.0295(6) 0.0266(6) 0.0113(6) 0.0032(6)
O1G 0.014(2) 0.020(2) 0.019(2) 0.0053(17) 0.0017(16) 0.0092(16)
C1G 0.018(4) 0.017(4) 0.012(4) 0.003(3) 0.003(3) 0.011(3)
C2G 0.042(3) 0.025(2) 0.068(4) 0.019(2) 0.037(3) 0.019(2)
O1GG 0.014(2) 0.020(2) 0.019(2) 0.0053(17) 0.0017(16) 0.0092(16)
C1GG 0.016(4) 0.011(4) 0.048(7) 0.003(5) 0.008(5) 0.006(4)
C2GG 0.042(3) 0.025(2) 0.068(4) 0.019(2) 0.037(3) 0.019(2)
O2G 0.0208(15) 0.0243(16) 0.0446(19) -0.0007(14) -0.0034(14) 0.0137(13)
C3G 0.026(3) 0.042(3) 0.105(5) 0.016(4) -0.020(3) 0.010(3)
O1H 0.011(2) 0.013(2) 0.021(3) 0.006(2) 0.008(2) 0.007(2)
C1H 0.017(4) 0.013(4) 0.026(5) -0.003(4) 0.007(4) 0.010(3)
C2H 0.054(3) 0.046(3) 0.156(7) 0.063(4) 0.079(4) 0.039(3)
O1HH 0.022(3) 0.016(3) 0.019(3) -0.003(2) 0.003(3) -0.003(3)
C1HH 0.022(4) 0.022(4) 0.016(4) -0.002(4) 0.003(4) 0.008(4)
C2HH 0.054(3) 0.046(3) 0.156(7) 0.063(4) 0.079(4) 0.039(3)
O2H 0.0232(15) 0.0214(15) 0.0336(16) 0.0038(13) 0.0086(13) 0.0100(13)
C3H 0.021(2) 0.035(3) 0.040(3) 0.004(2) 0.009(2) 0.010(2)
O1I 0.0194(14) 0.0144(14) 0.063(2) 0.0179(15) 0.0201(15) 0.0063(12)
C1I 0.051(3) 0.035(3) 0.023(2) 0.006(2) 0.005(2) -0.027(2)
C2I 0.037(3) 0.0142(19) 0.054(3) 0.010(2) 0.028(2) 0.0083(19)
O2I 0.011(2) 0.014(2) 0.016(2) 0.005(2) 0.000(2) 0.002(2)
C3I 0.009(3) 0.028(4) 0.017(4) 0.007(3) -0.001(3) 0.007(3)
C2II 0.037(3) 0.0142(19) 0.054(3) 0.010(2) 0.028(2) 0.0083(19)
O2II 0.028(3) 0.016(3) 0.022(3) 0.006(2) 0.005(3) 0.004(2)
C3II 0.047(6) 0.019(4) 0.021(4) 0.000(4) -0.023(4) 0.009(4)
O1J 0.0366(18) 0.0296(17) 0.0153(14) 0.0063(13) -0.0016(13) -0.0193(14)
C1J 0.026(2) 0.0154(18) 0.029(2) 0.0081(17) 0.0135(18) 0.0058(17)
C2J 0.020(4) 0.008(4) 0.025(4) 0.008(3) 0.001(3) 0.008(3)
O2J 0.015(3) 0.017(4) 0.021(4) 0.009(3) 0.004(3) 0.002(3)
C3J 0.017(2) 0.022(2) 0.046(3) 0.017(2) 0.009(2) 0.0026(17)
C1JJ 0.026(2) 0.0154(18) 0.029(2) 0.0081(17) 0.0135(18) 0.0058(17)
C2JJ 0.028(5) 0.014(4) 0.018(4) 0.013(4) 0.000(4) -0.006(4)
O2JJ 0.012(3) 0.016(3) 0.018(4) 0.007(3) 0.005(3) 0.005(3)
C3JJ 0.017(2) 0.022(2) 0.046(3) 0.017(2) 0.009(2) 0.0026(17)
O1K 0.0288(16) 0.0161(14) 0.0266(15) -0.0073(12) 0.0131(13) -0.0103(12)
C1K 0.016(2) 0.008(4) 0.024(3) -0.005(3) 0.0021(19) -0.003(3)
C2K 0.022(2) 0.020(2) 0.042(3) 0.007(2) 0.014(2) 0.009(2)
O2K 0.0167(18) 0.0184(17) 0.037(2) -0.0036(15) 0.0087(17) 0.0037(14)
C3K 0.020(3) 0.034(3) 0.052(4) -0.008(3) 0.018(3) -0.003(3)
C1KK 0.016(2) 0.008(4) 0.024(3) -0.005(3) 0.0021(19) -0.003(3)
O1L 0.013(4) 0.010(3) 0.015(5) 0.001(4) 0.007(3) 0.002(3)
C1L 0.015(5) 0.009(4) 0.027(5) 0.004(3) 0.003(4) 0.005(4)
C2L 0.020(5) 0.015(6) 0.014(6) 0.002(4) 0.001(5) 0.007(4)
O2L 0.013(3) 0.016(3) 0.019(3) 0.003(2) 0.003(2) 0.005(2)
C3L 0.030(8) 0.038(7) 0.023(5) 0.008(5) 0.019(7) 0.003(7)
O1LL 0.015(4) 0.007(3) 0.029(7) 0.004(5) 0.016(5) 0.002(2)
C1LL 0.028(6) 0.017(5) 0.027(6) -0.008(4) 0.014(5) -0.004(4)
C2LL 0.031(6) 0.012(5) 0.029(8) 0.007(6) 0.014(6) 0.004(4)
O2LL 0.037(4) 0.017(3) 0.036(4) -0.002(3) 0.024(3) 0.004(3)
C3LL 0.024(8) 0.019(5) 0.039(7) -0.002(4) 0.025(7) -0.001(6)

loop_
_atom_type_symbol
_atom_type_description
_atom_type_scat_dispersion_real
_atom_type_scat_dispersion_imag
_atom_type_scat_source
C C 0.0033 0.0016 'International Tables Vol C Tables 4.2.6.8 and 6.1.1.4'
H H 0.0000 0.0000 'International Tables Vol C Tables 4.2.6.8 and 6.1.1.4'
O O 0.0106 0.0060 'International Tables Vol C Tables 4.2.6.8 and 6.1.1.4'
Cl Cl 0.1484 0.1585 'International Tables Vol C Tables 4.2.6.8 and 6.1.1.4'
Ti Ti 0.2776 0.4457 'International Tables Vol C Tables 4.2.6.8 and 6.1.1.4'
In In -0.7276 1.3100 'International Tables Vol C Tables 4.2.6.8 and 6.1.1.4'

loop_
_geom_angle_atom_site_label_1
_geom_angle_atom_site_label_2
_geom_angle_atom_site_label_3
_geom_angle
O1A Ti1 O1B 95.24(12)
O1A Ti1 O1E 93.52(12)
O1B Ti1 O1E 100.07(13)
O1A Ti1 O1D 101.32(12)
O1B Ti1 O1D 92.71(12)
O1E Ti1 O1D 159.45(11)
O1A Ti1 O1C 92.89(11)
O1B Ti1 O1C 165.28(11)
O1E Ti1 O1C 91.64(12)
O1D Ti1 O1C 73.64(11)
O1A Ti1 O1F 166.66(11)
O1B Ti1 O1F 90.38(11)
O1E Ti1 O1F 73.55(11)
O1D Ti1 O1F 90.47(11)
O1C Ti1 O1F 84.37(11)
O1A Ti1 In1 94.47(9)
O1B Ti1 In1 130.00(9)
O1E Ti1 In1 128.07(9)
O1D Ti1 In1 37.31(7)
O1C Ti1 In1 36.78(7)
O1F Ti1 In1 91.13(8)
O1A Ti1 In2 130.01(9)
O1B Ti1 In2 98.25(9)
O1E Ti1 In2 36.76(8)
O1D Ti1 In2 125.67(8)
O1C Ti1 In2 85.78(8)
O1F Ti1 In2 36.87(7)
In1 Ti1 In2 111.96(4)
O1C In1 O1D 69.00(10)
O1C In1 Cl2 121.79(8)
O1D In1 Cl2 103.54(8)
O1C In1 Cl1 104.57(8)
O1D In1 Cl1 121.31(8)
Cl2 In1 Cl1 124.59(5)
O1C In1 O2C 71.32(10)
O1D In1 O2C 136.39(10)
Cl2 In1 O2C 82.53(8)
Cl1 In1 O2C 85.59(8)
O1C In1 O2D 134.54(9)
O1D In1 O2D 69.58(9)
Cl2 In1 O2D 85.60(8)
Cl1 In1 O2D 81.78(8)
O2C In1 O2D 153.47(9)
O1C In1 Ti1 35.35(7)
O1D In1 Ti1 34.07(7)
Cl2 In1 Ti1 113.45(4)
Cl1 In1 Ti1 121.95(4)
O2C In1 Ti1 103.51(7)
O2D In1 Ti1 102.98(7)
O1F In2 O1E 69.83(10)
O1F In2 Cl3 120.11(8)
O1E In2 Cl3 102.36(9)
O1F In2 Cl4 105.67(8)
O1E In2 Cl4 121.71(9)
Cl3 In2 Cl4 125.09(5)
O1F In2 O2F 71.04(10)
O1E In2 O2F 137.29(10)
Cl3 In2 O2F 83.02(11)
Cl4 In2 O2F 84.95(10)
O1F In2 O2E 137.11(9)
O1E In2 O2E 70.55(10)
Cl3 In2 O2E 83.94(8)
Cl4 In2 O2E 81.95(7)
O2F In2 O2E 151.41(9)
O1F In2 Ti1 36.42(7)
O1E In2 Ti1 33.47(7)
Cl3 In2 Ti1 113.89(5)
Cl4 In2 Ti1 120.97(4)
O2F In2 Ti1 105.40(8)
O2E In2 Ti1 103.13(7)
C1A O1A Ti1 133.2(2)
O1A C1A C2A 111.4(3)
O1A C1A H1A1 109.3
C2A C1A H1A1 109.3
O1A C1A H1A2 109.3
C2A C1A H1A2 109.3
H1A1 C1A H1A2 108.0
O2A C2A C1A 110.5(3)
O2A C2A H2A1 109.5
C1A C2A H2A1 109.5
O2A C2A H2A2 109.5
C1A C2A H2A2 109.5
H2A1 C2A H2A2 108.1
C2A O2A C3A 110.4(4)
O2A C3A H3A1 109.5
O2A C3A H3A2 109.5
H3A1 C3A H3A2 109.5
O2A C3A H3A3 109.5
H3A1 C3A H3A3 109.5
H3A2 C3A H3A3 109.5
C1B O1B Ti1 137.7(2)
O1B C1B C2B 109.3(3)
O1B C1B H1B1 109.8
C2B C1B H1B1 109.8
O1B C1B H1B2 109.8
C2B C1B H1B2 109.8
H1B1 C1B H1B2 108.3
O2B C2B C1B 107.7(3)
O2B C2B H2B1 110.2
C1B C2B H2B1 110.2
O2B C2B H2B2 110.2
C1B C2B H2B2 110.2
H2B1 C2B H2B2 108.5
C2B O2B C3B 111.9(3)
O2B C3B H3B1 109.5
O2B C3B H3B2 109.5
H3B1 C3B H3B2 109.5
O2B C3B H3B3 109.5
H3B1 C3B H3B3 109.5
H3B2 C3B H3B3 109.5
C1C O1C Ti1 123.9(2)
C1C O1C In1 121.1(2)
Ti1 O1C In1 107.87(11)
O1C C1C C2C 109.4(3)
O1C C1C H1C1 109.8
C2C C1C H1C1 109.8
O1C C1C H1C2 109.8
C2C C1C H1C2 109.8
H1C1 C1C H1C2 108.2
O2C C2C C1C 106.0(3)
O2C C2C H2C1 110.5
C1C C2C H2C1 110.5
O2C C2C H2C2 110.5
C1C C2C H2C2 110.5
H2C1 C2C H2C2 108.7
C3C O2C C2C 112.5(3)
C3C O2C In1 120.1(2)
C2C O2C In1 107.9(2)
O2C C3C H3C1 109.5
O2C C3C H3C2 109.5
H3C1 C3C H3C2 109.5
O2C C3C H3C3 109.5
H3C1 C3C H3C3 109.5
H3C2 C3C H3C3 109.5
C1D O1D Ti1 128.2(2)
C1D O1D In1 122.9(2)
Ti1 O1D In1 108.62(11)
O1D C1D C2D 109.8(3)
O1D C1D H1D1 109.7
C2D C1D H1D1 109.7
O1D C1D H1D2 109.7
C2D C1D H1D2 109.7
H1D1 C1D H1D2 108.2
O2D C2D C1D 106.7(3)
O2D C2D H2D1 110.4
C1D C2D H2D1 110.4
O2D C2D H2D2 110.4
C1D C2D H2D2 110.4
H2D1 C2D H2D2 108.6
C2D O2D C3D 112.8(3)
C2D O2D In1 108.5(2)
C3D O2D In1 119.1(2)
O2D C3D H3D1 109.5
O2D C3D H3D2 109.5
H3D1 C3D H3D2 109.5
O2D C3D H3D3 109.5
H3D1 C3D H3D3 109.5
H3D2 C3D H3D3 109.5
C1E O1E Ti1 125.4(2)
C1E O1E In2 121.0(2)
Ti1 O1E In2 109.77(12)
O1E C1E C2E 109.1(4)
O1E C1E H1E1 109.9
C2E C1E H1E1 109.9
O1E C1E H1E2 109.9
C2E C1E H1E2 109.9
H1E1 C1E H1E2 108.3
O2E C2E C1E 106.7(4)
O2E C2E H2E1 110.4
C1E C2E H2E1 110.4
O2E C2E H2E2 110.4
C1E C2E H2E2 110.4
H2E1 C2E H2E2 108.6
C3E O2E C2E 111.4(3)
C3E O2E In2 121.7(2)
C2E O2E In2 108.2(2)
O2E C3E H3E1 109.5
O2E C3E H3E2 109.5
H3E1 C3E H3E2 109.5
O2E C3E H3E3 109.5
H3E1 C3E H3E3 109.5
H3E2 C3E H3E3 109.5
C1FF O1F Ti1 126.2(2)
C1F O1F Ti1 126.2(2)
C1FF O1F In2 121.0(2)
C1F O1F In2 121.0(2)
Ti1 O1F In2 106.71(11)
O1F C1F C2F 112.1(4)
O1F C1F H1F1 109.2
C2F C1F H1F1 109.2
O1F C1F H1F2 109.2
C2F C1F H1F2 109.2
H1F1 C1F H1F2 107.9
O2F C2F C1F 110.1(6)
O2F C2F H2F1 109.6
C1F C2F H2F1 109.6
O2F C2F H2F2 109.6
C1F C2F H2F2 109.6
H2F1 C2F H2F2 108.2
C2FF C1FF O1F 114.2(5)
C2FF C1FF H1F3 108.7
O1F C1FF H1F3 108.7
C2FF C1FF H1F4 108.7
O1F C1FF H1F4 108.7
H1F3 C1FF H1F4 107.6
C1FF C2FF O2F 117.5(6)
C1FF C2FF H2F3 107.9
O2F C2FF H2F3 107.9
C1FF C2FF H2F4 107.9
O2F C2FF H2F4 107.9
H2F3 C2FF H2F4 107.2
C2F O2F C3F 116.3(5)
C2FF O2F C3F 124.7(4)
C2F O2F In2 112.3(4)
C2FF O2F In2 106.8(4)
C3F O2F In2 127.0(3)
O2F C3F H3F1 109.5
O2F C3F H3F2 109.5
H3F1 C3F H3F2 109.5
O2F C3F H3F3 109.5
H3F1 C3F H3F3 109.5
H3F2 C3F H3F3 109.5
O1G Ti2 O1H 95.3(3)
O1G Ti2 O1K 107.0(2)
O1H Ti2 O1K 90.29(19)
O1G Ti2 O1J 98.9(2)
O1H Ti2 O1J 93.1(2)
O1K Ti2 O1J 153.39(16)
O1G Ti2 O1L 92.6(6)
O1H Ti2 O1L 165.3(5)
O1K Ti2 O1L 75.5(5)
O1J Ti2 O1L 97.9(5)
O1G Ti2 O1I 165.8(2)
O1H Ti2 O1I 92.43(19)
O1K Ti2 O1I 84.74(14)
O1J Ti2 O1I 68.76(13)
O1L Ti2 O1I 82.6(5)
O1G Ti2 In4 93.1(2)
O1H Ti2 In4 129.88(17)
O1K Ti2 In4 40.36(10)
O1J Ti2 In4 133.99(13)
O1L Ti2 In4 37.0(5)
O1I Ti2 In4 90.99(11)
O1GG Ti21 O1HH 96.2(3)
O1GG Ti21 O1I 166.8(2)
O1HH Ti21 O1I 88.0(2)
O1GG Ti21 O1J 89.7(2)
O1HH Ti21 O1J 106.9(2)
O1I Ti21 O1J 77.14(14)
O1GG Ti21 O1K 97.2(2)
O1HH Ti21 O1K 96.2(2)
O1I Ti21 O1K 94.76(16)
O1J Ti21 O1K 155.13(17)
O1GG Ti21 O1LL 91.8(5)
O1HH Ti21 O1LL 165.4(5)
O1I Ti21 O1LL 87.0(5)
O1J Ti21 O1LL 85.4(5)
O1K Ti21 O1LL 70.6(5)
O1GG Ti21 In3 129.00(19)
O1HH Ti21 In3 91.88(19)
O1I Ti21 In3 38.08(9)
O1J Ti21 In3 40.27(10)
O1K Ti21 In3 131.86(13)
O1LL Ti21 In3 92.6(5)
O1I In3 O1J 68.92(12)
O1I In3 Cl61 108.06(11)
O1J In3 Cl61 118.98(12)
O1I In3 Cl5 114.20(11)
O1J In3 Cl5 120.58(12)
O1I In3 O2I 68.12(15)
O1J In3 O2I 133.40(14)
Cl5 In3 O2I 64.44(14)
O1I In3 O2J 140.1(2)
O1J In3 O2J 71.4(2)
Cl5 In3 O2J 82.51(18)
O2I In3 O2J 145.5(2)
O1I In3 Cl51 114.17(11)
O1J In3 Cl51 100.22(11)
Cl61 In3 Cl51 130.28(10)
O1I In3 O2JJ 135.15(19)
O1J In3 O2JJ 67.52(19)
Cl61 In3 O2JJ 84.37(18)
Cl51 In3 O2JJ 83.78(16)
O1I In3 Cl6 115.48(11)
O1J In3 Cl6 111.84(12)
Cl5 In3 Cl6 116.99(9)
O2I In3 Cl6 102.27(14)
O2J In3 Cl6 83.35(19)
O1I In3 O2II 71.54(15)
O1J In3 O2II 139.09(15)
Cl61 In3 O2II 64.73(15)
Cl51 In3 O2II 105.10(14)
O2JJ In3 O2II 146.1(2)
O1I In3 Ti21 33.14(9)
O1J In3 Ti21 36.83(9)
Cl61 In3 Ti21 112.15(9)
Cl51 In3 Ti21 117.53(7)
O2JJ In3 Ti21 102.04(18)
O2II In3 Ti21 102.34(13)
O1L In4 O1K 73.4(4)
O1K In4 O1LL 65.3(4)
O1L In4 Cl7 109.2(6)
O1K In4 Cl7 115.87(18)
O1K In4 O2LL 134.09(18)
O1LL In4 O2LL 71.4(4)
O1L In4 Cl8 108.5(4)
O1K In4 Cl8 108.77(10)
O1LL In4 Cl8 116.0(4)
Cl7 In4 Cl8 127.69(16)
O2LL In4 Cl8 77.00(18)
O1L In4 O2K 143.6(4)
O1K In4 O2K 70.30(11)
Cl7 In4 O2K 84.74(14)
Cl8 In4 O2K 85.86(11)
O1K In4 Cl71 113.03(17)
O1LL In4 Cl71 114.6(5)
O2LL In4 Cl71 97.9(2)
Cl8 In4 Cl71 123.92(16)
O1K In4 O2KK 64.6(5)
O1LL In4 O2KK 128.8(7)
O2LL In4 O2KK 148.4(5)
Cl8 In4 O2KK 72.1(5)
Cl71 In4 O2KK 94.0(6)
O1L In4 O2L 70.8(5)
O1K In4 O2L 143.48(16)
Cl7 In4 O2L 70.79(18)
Cl8 In4 O2L 89.20(14)
O2K In4 O2L 144.52(16)
O1L In4 Ti2 37.9(3)
O1K In4 Ti2 37.19(8)
Cl7 In4 Ti2 109.85(15)
Cl8 In4 Ti2 122.21(5)
O2K In4 Ti2 105.97(9)
O2L In4 Ti2 106.32(14)
C1G O1G Ti2 135.2(5)
C2G C1G O1G 105.2(7)
C2G C1G H1G1 110.7
O1G C1G H1G1 110.7
C2G C1G H1G2 110.7
O1G C1G H1G2 110.7
H1G1 C1G H1G2 108.8
C1G C2G O2G 115.7(5)
C1G C2G H2G1 108.3
O2G C2G H2G1 108.3
C1G C2G H2G2 108.3
O2G C2G H2G2 108.3
H2G1 C2G H2G2 107.4
C1GG O1GG Ti21 141.1(7)
O1GG C1GG C2GG 112.2(6)
O1GG C1GG H1G3 109.2
C2GG C1GG H1G3 109.2
O1GG C1GG H1G4 109.2
C2GG C1GG H1G4 109.2
H1G3 C1GG H1G4 107.9
O2G C2GG C1GG 102.5(4)
O2G C2GG H2G3 111.3
C1GG C2GG H2G3 111.3
O2G C2GG H2G4 111.3
C1GG C2GG H2G4 111.3
H2G3 C2GG H2G4 109.2
C2GG O2G C3G 111.0(4)
C2G O2G C3G 111.0(4)
O2G C3G H3G1 109.5
O2G C3G H3G2 109.5
H3G1 C3G H3G2 109.5
O2G C3G H3G3 109.5
H3G1 C3G H3G3 109.5
H3G2 C3G H3G3 109.5
C1H O1H Ti2 138.1(6)
O1H C1H C2H 109.4(6)
O1H C1H H1H1 109.8
C2H C1H H1H1 109.8
O1H C1H H1H2 109.8
C2H C1H H1H2 109.8
H1H1 C1H H1H2 108.2
O2H C2H C1H 102.2(4)
O2H C2H H2H1 111.3
C1H C2H H2H1 111.3
O2H C2H H2H2 111.3
C1H C2H H2H2 111.3
H2H1 C2H H2H2 109.2
C1HH O1HH Ti21 132.8(6)
O1HH C1HH C2HH 99.1(7)
O1HH C1HH H1H3 112.0
C2HH C1HH H1H3 112.0
O1HH C1HH H1H4 112.0
C2HH C1HH H1H4 112.0
H1H3 C1HH H1H4 109.6
O2H C2HH C1HH 112.2(5)
O2H C2HH H2H3 109.2
C1HH C2HH H2H3 109.2
O2H C2HH H2H4 109.2
C1HH C2HH H2H4 109.2
H2H3 C2HH H2H4 107.9
C2HH O2H C3H 110.9(3)
C2H O2H C3H 110.9(3)
O2H C3H H3H1 109.5
O2H C3H H3H2 109.5
H3H1 C3H H3H2 109.5
O2H C3H H3H3 109.5
H3H1 C3H H3H3 109.5
H3H2 C3H H3H3 109.5
C1I O1I Ti21 127.4(3)
C1I O1I In3 123.5(3)
Ti21 O1I In3 108.78(15)
C1I O1I Ti2 128.4(3)
In3 O1I Ti2 107.67(13)
O1I C1I C2II 113.7(4)
O1I C1I C2I 113.7(4)
O1I C1I H1I1 108.8
C2I C1I H1I1 108.8
O1I C1I H1I2 108.8
C2I C1I H1I2 108.8
H1I1 C1I H1I2 107.7
O2I C2I C1I 108.0(4)
O2I C2I H2I1 110.1
C1I C2I H2I1 110.1
O2I C2I H2I2 110.1
C1I C2I H2I2 110.1
H2I1 C2I H2I2 108.4
C2I O2I C3I 108.5(5)
C2I O2I In3 113.7(3)
C3I O2I In3 120.0(4)
O2I C3I H3I1 109.5
O2I C3I H3I2 109.5
H3I1 C3I H3I2 109.5
O2I C3I H3I3 109.5
H3I1 C3I H3I3 109.5
H3I2 C3I H3I3 109.5
O2II C2II C1I 118.1(4)
O2II C2II H2I3 107.8
C1I C2II H2I3 107.8
O2II C2II H2I4 107.8
C1I C2II H2I4 107.8
H2I3 C2II H2I4 107.1
C2II O2II C3II 119.1(6)
C2II O2II In3 103.0(3)
C3II O2II In3 124.5(5)
O2II C3II H3I4 109.5
O2II C3II H3I5 109.5
H3I4 C3II H3I5 109.5
O2II C3II H3I6 109.5
H3I4 C3II H3I6 109.5
H3I5 C3II H3I6 109.5
C1JJ O1J Ti21 130.8(3)
C1J O1J Ti2 122.4(3)
C1JJ O1J In3 122.4(2)
C1J O1J In3 122.4(2)
Ti21 O1J In3 102.90(15)
Ti2 O1J In3 114.64(15)
O1J C1J C2J 115.6(4)
O1J C1J H1J1 108.4
C2J C1J H1J1 108.4
O1J C1J H1J2 108.4
C2J C1J H1J2 108.4
H1J1 C1J H1J2 107.4
C1J C2J O2J 111.1(6)
C1J C2J H2J1 109.4
O2J C2J H2J1 109.4
C1J C2J H2J2 109.4
O2J C2J H2J2 109.4
H2J1 C2J H2J2 108.0
C3J O2J C2J 118.0(6)
C3J O2J In3 125.5(5)
C2J O2J In3 114.5(5)
O2J C3J H3J1 109.5
O2J C3J H3J2 109.5
H3J1 C3J H3J2 109.5
O2J C3J H3J3 109.5
H3J1 C3J H3J3 109.5
H3J2 C3J H3J3 109.5
O1J C1JJ C2JJ 109.2(4)
O1J C1JJ H1J3 109.8
C2JJ C1JJ H1J3 109.8
O1J C1JJ H1J4 109.8
C2JJ C1JJ H1J4 109.8
H1J3 C1JJ H1J4 108.3
O2JJ C2JJ C1JJ 118.9(8)
O2JJ C2JJ H2J3 107.6
C1JJ C2JJ H2J3 107.6
O2JJ C2JJ H2J4 107.6
C1JJ C2JJ H2J4 107.6
H2J3 C2JJ H2J4 107.0
C2JJ O2JJ C3JJ 122.7(8)
C2JJ O2JJ In3 120.8(7)
C3JJ O2JJ In3 113.6(4)
O2JJ C3JJ H3J4 109.5
O2JJ C3JJ H3J5 109.5
H3J4 C3JJ H3J5 109.5
O2JJ C3JJ H3J6 109.5
H3J4 C3JJ H3J6 109.5
H3J5 C3JJ H3J6 109.5
C1K O1K Ti2 132.4(6)
C1KK O1K Ti21 123(5)
C1KK O1K In4 121(5)
C1K O1K In4 122.6(5)
Ti2 O1K In4 102.45(14)
Ti21 O1K In4 114.80(14)
O1K C1K C2K 106.9(8)
O1K C1K H1K1 110.3
C2K C1K H1K1 110.3
O1K C1K H1K2 110.3
C2K C1K H1K2 110.3
H1K1 C1K H1K2 108.6
O2K C2K C1K 106.6(5)
O2K C2K H2K1 110.4
C1K C2K H2K1 110.4
O2K C2K H2K2 110.4
C1K C2K H2K2 110.4
H2K1 C2K H2K2 108.6
C2K O2K C3K 111.4(4)
C2K O2K In4 106.7(3)
C3K O2K In4 120.5(3)
O2K C3K H3K1 109.5
O2K C3K H3K2 109.5
H3K1 C3K H3K2 109.5
O2K C3K H3K3 109.5
H3K1 C3K H3K3 109.5
H3K2 C3K H3K3 109.5
O1K C1KK C2KK 123(7)
O1K C1KK H1K3 106.7
C2KK C1KK H1K3 106.7
O1K C1KK H1K4 106.7
C2KK C1KK H1K4 106.7
H1K3 C1KK H1K4 106.6
O2KK C2KK C1KK 94(4)
O2KK C2KK H2K3 112.9
C1KK C2KK H2K3 112.9
O2KK C2KK H2K4 112.9
C1KK C2KK H2K4 112.9
H2K3 C2KK H2K4 110.3
C3KK O2KK C2KK 112(3)
C3KK O2KK In4 117(2)
C2KK O2KK In4 106.4(15)
O2KK C3KK H3K4 109.5
O2KK C3KK H3K5 109.5
H3K4 C3KK H3K5 109.5
O2KK C3KK H3K6 109.5
H3K4 C3KK H3K6 109.5
H3K5 C3KK H3K6 109.5
C1L O1L In4 124.3(10)
C1L O1L Ti2 122.3(9)
In4 O1L Ti2 105.1(7)
O1L C1L C2L 106.9(10)
O1L C1L H1L1 110.3
C2L C1L H1L1 110.3
O1L C1L H1L2 110.3
C2L C1L H1L2 110.3
H1L1 C1L H1L2 108.6
O2L C2L C1L 104.9(9)
O2L C2L H2L1 110.8
C1L C2L H2L1 110.8
O2L C2L H2L2 110.8
C1L C2L H2L2 110.8
H2L1 C2L H2L2 108.8
C2L O2L C3L 111.4(9)
C2L O2L In4 105.0(7)
C3L O2L In4 122.4(9)
O2L C3L H3L1 109.5
O2L C3L H3L2 109.5
H3L1 C3L H3L2 109.5
O2L C3L H3L3 109.5
H3L1 C3L H3L3 109.5
H3L2 C3L H3L3 109.5
C1LL O1LL Ti21 127.8(11)
C1LL O1LL In4 116.6(7)
Ti21 O1LL In4 109.2(8)
O1LL C1LL C2LL 112.2(11)
O1LL C1LL H1L3 109.2
C2LL C1LL H1L3 109.2
O1LL C1LL H1L4 109.2
C2LL C1LL H1L4 109.2
H1L3 C1LL H1L4 107.9
O2LL C2LL C1LL 106.6(11)
O2LL C2LL H2L3 110.4
C1LL C2LL H2L3 110.4
O2LL C2LL H2L4 110.4
C1LL C2LL H2L4 110.4
H2L3 C2LL H2L4 108.6
C3LL O2LL C2LL 113.3(11)
C3LL O2LL In4 120.9(8)
C2LL O2LL In4 113.1(7)
O2LL C3LL H3L4 109.5
O2LL C3LL H3L5 109.5
H3L4 C3LL H3L5 109.5
O2LL C3LL H3L6 109.5
H3L4 C3LL H3L6 109.5
H3L5 C3LL H3L6 109.5

loop_
_geom_bond_atom_site_label_1
_geom_bond_atom_site_label_2
_geom_bond_distance
Ti1 O1A 1.810(3)
Ti1 O1B 1.815(3)
Ti1 O1E 1.984(3)
Ti1 O1D 1.996(3)
Ti1 O1C 2.053(3)
Ti1 O1F 2.099(3)
Ti1 In1 3.3766(14)
Ti1 In2 3.386(2)
In1 O1C 2.124(3)
In1 O1D 2.160(3)
In1 Cl2 2.3682(14)
In1 Cl1 2.3779(13)
In1 O2C 2.409(3)
In1 O2D 2.410(3)
In2 O1F 2.121(3)
In2 O1E 2.153(3)
In2 Cl3 2.3605(15)
In2 Cl4 2.3605(13)
In2 O2F 2.440(3)
In2 O2E 2.461(3)
O1A C1A 1.420(4)
C1A C2A 1.504(5)
C1A H1A1 0.9900
C1A H1A2 0.9900
C2A O2A 1.411(4)
C2A H2A1 0.9900
C2A H2A2 0.9900
O2A C3A 1.421(5)
C3A H3A1 0.9800
C3A H3A2 0.9800
C3A H3A3 0.9800
O1B C1B 1.418(4)
C1B C2B 1.510(5)
C1B H1B1 0.9900
C1B H1B2 0.9900
C2B O2B 1.413(4)
C2B H2B1 0.9900
C2B H2B2 0.9900
O2B C3B 1.426(5)
C3B H3B1 0.9800
C3B H3B2 0.9800
C3B H3B3 0.9800
O1C C1C 1.424(4)
C1C C2C 1.497(6)
C1C H1C1 0.9900
C1C H1C2 0.9900
C2C O2C 1.440(5)
C2C H2C1 0.9900
C2C H2C2 0.9900
O2C C3C 1.436(5)
C3C H3C1 0.9800
C3C H3C2 0.9800
C3C H3C3 0.9800
O1D C1D 1.423(4)
C1D C2D 1.506(5)
C1D H1D1 0.9900
C1D H1D2 0.9900
C2D O2D 1.432(4)
C2D H2D1 0.9900
C2D H2D2 0.9900
O2D C3D 1.440(5)
C3D H3D1 0.9800
C3D H3D2 0.9800
C3D H3D3 0.9800
O1E C1E 1.427(5)
C1E C2E 1.500(6)
C1E H1E1 0.9900
C1E H1E2 0.9900
C2E O2E 1.430(5)
C2E H2E1 0.9900
C2E H2E2 0.9900
O2E C3E 1.427(5)
C3E H3E1 0.9800
C3E H3E2 0.9800
C3E H3E3 0.9800
O1F C1FF 1.411(5)
O1F C1F 1.411(5)
C1F C2F 1.526(9)
C1F H1F1 0.9900
C1F H1F2 0.9900
C2F O2F 1.321(9)
C2F H2F1 0.9900
C2F H2F2 0.9900
C1FF C2FF 1.359(9)
C1FF H1F3 0.9900
C1FF H1F4 0.9900
C2FF O2F 1.373(8)
C2FF H2F3 0.9900
C2FF H2F4 0.9900
O2F C3F 1.407(5)
C3F H3F1 0.9800
C3F H3F2 0.9800
C3F H3F3 0.9800
Ti2 O1G 1.780(6)
Ti2 O1H 1.835(5)
Ti2 O1K 2.000(4)
Ti2 O1J 2.024(4)
Ti2 O1L 2.057(11)
Ti2 O1I 2.240(4)
Ti2 In4 3.231(2)
Ti21 O1GG 1.787(5)
Ti21 O1HH 1.843(7)
Ti21 O1I 1.874(4)
Ti21 O1J 1.996(4)
Ti21 O1K 2.015(3)
Ti21 O1LL 2.067(14)
Ti21 In3 3.245(3)
In3 O1I 2.114(3)
In3 O1J 2.152(3)
In3 Cl61 2.206(3)
In3 Cl5 2.343(2)
In3 O2I 2.366(5)
In3 O2J 2.386(8)
In3 Cl51 2.432(2)
In3 O2JJ 2.457(8)
In3 Cl6 2.511(3)
In3 O2II 2.528(5)
In4 O1L 2.014(16)
In4 O1K 2.143(3)
In4 O1LL 2.229(15)
In4 Cl7 2.274(5)
In4 O2LL 2.352(6)
In4 Cl8 2.3727(14)
In4 O2K 2.443(3)
In4 Cl71 2.453(6)
In4 O2KK 2.45(2)
In4 O2L 2.507(6)
O1G C1G 1.437(9)
C1G C2G 1.382(9)
C1G H1G1 0.9900
C1G H1G2 0.9900
C2G O2G 1.386(5)
C2G H2G1 0.9900
C2G H2G2 0.9900
O1GG C1GG 1.382(9)
C1GG C2GG 1.694(11)
C1GG H1G3 0.9900
C1GG H1G4 0.9900
C2GG O2G 1.386(5)
C2GG H2G3 0.9900
C2GG H2G4 0.9900
O2G C3G 1.419(5)
C3G H3G1 0.9800
C3G H3G2 0.9800
C3G H3G3 0.9800
O1H C1H 1.430(8)
C1H C2H 1.558(10)
C1H H1H1 0.9900
C1H H1H2 0.9900
C2H O2H 1.364(5)
C2H H2H1 0.9900
C2H H2H2 0.9900
O1HH C1HH 1.392(9)
C1HH C2HH 1.570(10)
C1HH H1H3 0.9900
C1HH H1H4 0.9900
C2HH O2H 1.364(5)
C2HH H2H3 0.9900
C2HH H2H4 0.9900
O2H C3H 1.425(5)
C3H H3H1 0.9800
C3H H3H2 0.9800
C3H H3H3 0.9800
O1I C1I 1.388(5)
C1I C2II 1.452(7)
C1I C2I 1.452(7)
C1I H1I1 0.9900
C1I H1I2 0.9900
C2I O2I 1.366(6)
C2I H2I1 0.9900
C2I H2I2 0.9900
O2I C3I 1.431(8)
C3I H3I1 0.9800
C3I H3I2 0.9800
C3I H3I3 0.9800
C2II O2II 1.430(7)
C2II H2I3 0.9900
C2II H2I4 0.9900
O2II C3II 1.449(9)
C3II H3I4 0.9800
C3II H3I5 0.9800
C3II H3I6 0.9800
O1J C1JJ 1.408(5)
O1J C1J 1.408(5)
C1J C2J 1.451(9)
C1J H1J1 0.9900
C1J H1J2 0.9900
C2J O2J 1.499(10)
C2J H2J1 0.9900
C2J H2J2 0.9900
O2J C3J 1.388(9)
C3J H3J1 0.9800
C3J H3J2 0.9800
C3J H3J3 0.9800
C1JJ C2JJ 1.572(10)
C1JJ H1J3 0.9900
C1JJ H1J4 0.9900
C2JJ O2JJ 1.014(11)
C2JJ H2J3 0.9900
C2JJ H2J4 0.9900
O2JJ C3JJ 1.546(9)
C3JJ H3J4 0.9800
C3JJ H3J5 0.9800
C3JJ H3J6 0.9800
O1K C1KK 1.21(7)
O1K C1K 1.460(7)
C1K C2K 1.519(14)
C1K H1K1 0.9900
C1K H1K2 0.9900
C2K O2K 1.426(6)
C2K H2K1 0.9900
C2K H2K2 0.9900
O2K C3K 1.445(6)
C3K H3K1 0.9800
C3K H3K2 0.9800
C3K H3K3 0.9800
C1KK C2KK 1.51(10)
C1KK H1K3 0.9900
C1KK H1K4 0.9900
C2KK O2KK 1.46(3)
C2KK H2K3 0.9900
C2KK H2K4 0.9900
O2KK C3KK 1.432(10)
C3KK H3K4 0.9800
C3KK H3K5 0.9800
C3KK H3K6 0.9800
O1L C1L 1.43(2)
C1L C2L 1.512(16)
C1L H1L1 0.9900
C1L H1L2 0.9900
C2L O2L 1.439(15)
C2L H2L1 0.9900
C2L H2L2 0.9900
O2L C3L 1.471(16)
C3L H3L1 0.9800
C3L H3L2 0.9800
C3L H3L3 0.9800
O1LL C1LL 1.412(18)
C1LL C2LL 1.495(18)
C1LL H1L3 0.9900
C1LL H1L4 0.9900
C2LL O2LL 1.414(14)
C2LL H2L3 0.9900
C2LL H2L4 0.9900
O2LL C3LL 1.413(14)
C3LL H3L4 0.9800
C3LL H3L5 0.9800
C3LL H3L6 0.9800

loop_
_geom_hbond_atom_site_label_D
_geom_hbond_atom_site_label_H
_geom_hbond_atom_site_label_A
_geom_hbond_distance_DH
_geom_hbond_distance_HA
_geom_hbond_distance_DA
_geom_hbond_angle_DHA
_geom_hbond_site_symmetry_A
C1A H1A1 O1B 0.99 2.54 3.065(5) 113.2 .
C3D H3D3 Cl7 0.98 2.81 3.740(6) 159.3 .
C2E H2E1 O2H 0.99 2.51 3.292(5) 135.5 1_565
C1FF H1F3 O1D 0.99 2.50 3.085(5) 117.2 .
C3I H3I1 Cl5 0.98 2.34 2.873(9) 113.1 .
C3J H3J1 Cl5 0.98 2.83 3.731(6) 153.0 2_766
C3J H3J3 Cl6 0.98 2.81 3.484(5) 126.4 .
C3KK H3K4 Cl8 0.98 2.59 3.17(5) 118.2 .
C3L H3L1 Cl3 0.98 2.78 3.361(17) 118.4 2_666

loop_
_geom_torsion_atom_site_label_1
_geom_torsion_atom_site_label_2
_geom_torsion_atom_site_label_3
_geom_torsion_atom_site_label_4
_geom_torsion
O1B Ti1 O1A C1A 13.5(3)
O1E Ti1 O1A C1A 114.0(3)
O1D Ti1 O1A C1A -80.3(3)
O1C Ti1 O1A C1A -154.2(3)
O1F Ti1 O1A C1A 128.1(5)
In1 Ti1 O1A C1A -117.4(3)
In2 Ti1 O1A C1A 118.9(3)
Ti1 O1A C1A C2A 101.3(4)
O1A C1A C2A O2A 74.7(4)
C1A C2A O2A C3A -179.4(3)
O1A Ti1 O1B C1B 169.1(3)
O1E Ti1 O1B C1B 74.6(4)
O1D Ti1 O1B C1B -89.3(4)
O1C Ti1 O1B C1B -67.6(6)
O1F Ti1 O1B C1B 1.2(4)
In1 Ti1 O1B C1B -90.6(3)
In2 Ti1 O1B C1B 37.4(4)
Ti1 O1B C1B C2B -102.5(4)
O1B C1B C2B O2B -178.0(3)
C1B C2B O2B C3B -167.2(3)
Ti1 O1C C1C C2C 177.6(2)
In1 O1C C1C C2C 30.8(4)
O1C C1C C2C O2C -52.1(4)
C1C C2C O2C C3C -176.8(3)
C1C C2C O2C In1 48.4(3)
Ti1 O1D C1D C2D -168.1(2)
In1 O1D C1D C2D 17.7(4)
O1D C1D C2D O2D -45.4(4)
C1D C2D O2D C3D -175.2(3)
C1D C2D O2D In1 50.6(3)
Ti1 O1E C1E C2E 169.2(3)
In2 O1E C1E C2E -35.0(6)
O1E C1E C2E O2E 53.7(6)
C1E C2E O2E C3E 177.0(4)
C1E C2E O2E In2 -46.8(4)
Ti1 O1F C1F C2F -174.7(4)
In2 O1F C1F C2F -25.9(6)
O1F C1F C2F O2F 40.8(8)
Ti1 O1F C1FF C2FF -138.6(5)
In2 O1F C1FF C2FF 10.3(7)
O1F C1FF C2FF O2F -31.6(10)
C1F C2F O2F C3F 166.2(5)
C1F C2F O2F In2 -35.6(8)
C1FF C2FF O2F C3F -159.1(6)
C1FF C2FF O2F In2 34.0(9)
O1H Ti2 O1G C1G 10.3(8)
O1K Ti2 O1G C1G -81.6(8)
O1J Ti2 O1G C1G 104.3(7)
O1L Ti2 O1G C1G -157.3(9)
O1I Ti2 O1G C1G 133.2(9)
In4 Ti2 O1G C1G -120.2(7)
Ti2 O1G C1G C2G 106.8(7)
O1G C1G C2G O2G 89.0(6)
O1HH Ti21 O1GG C1GG 172.1(8)
O1I Ti21 O1GG C1GG -80.1(13)
O1J Ti21 O1GG C1GG -81.0(8)
O1K Ti21 O1GG C1GG 75.0(8)
O1LL Ti21 O1GG C1GG 4.4(9)
In3 Ti21 O1GG C1GG -90.5(8)
Ti21 O1GG C1GG C2GG -112.2(9)
O1GG C1GG C2GG O2G 164.0(7)
C1GG C2GG O2G C3G -167.1(6)
C1G C2G O2G C3G 169.5(6)
O1G Ti2 O1H C1H 165.1(7)
O1K Ti2 O1H C1H -87.8(7)
O1J Ti2 O1H C1H 65.8(7)
O1L Ti2 O1H C1H -73(2)
O1I Ti2 O1H C1H -3.1(7)
In4 Ti2 O1H C1H -96.4(7)
Ti2 O1H C1H C2H -116.5(8)
O1H C1H C2H O2H 173.1(6)
O1GG Ti21 O1HH C1HH 2.3(7)
O1I Ti21 O1HH C1HH -165.2(7)
O1J Ti21 O1HH C1HH -89.2(7)
O1K Ti21 O1HH C1HH 100.3(7)
O1LL Ti21 O1HH C1HH 125(2)
In3 Ti21 O1HH C1HH -127.3(7)
Ti21 O1HH C1HH C2HH 99.0(7)
O1HH C1HH C2HH O2H 96.4(7)
C1HH C2HH O2H C3H 169.4(5)
C1H C2H O2H C3H -160.2(5)
O1GG Ti21 O1I C1I 172.9(9)
O1HH Ti21 O1I C1I -78.3(5)
O1J Ti21 O1I C1I 173.9(4)
O1K Ti21 O1I C1I 17.7(4)
O1LL Ti21 O1I C1I 87.9(6)
In3 Ti21 O1I C1I -173.9(5)
O1GG Ti21 O1I In3 -13.1(10)
O1HH Ti21 O1I In3 95.6(2)
O1J Ti21 O1I In3 -12.19(16)
O1K Ti21 O1I In3 -168.38(14)
O1LL Ti21 O1I In3 -98.2(5)
Ti21 O1I C1I C2II 168.8(3)
In3 O1I C1I C2II -4.3(7)
In3 O1I C1I C2I -4.3(7)
Ti2 O1I C1I C2I -176.1(3)
O1I C1I C2I O2I 29.5(6)
C1I C2I O2I C3I -175.9(5)
C1I C2I O2I In3 -39.7(5)
O1I C1I C2II O2II -24.0(7)
C1I C2II O2II C3II 176.0(6)
C1I C2II O2II In3 33.5(5)
Ti2 O1J C1J C2J 163.2(5)
In3 O1J C1J C2J -26.0(6)
O1J C1J C2J O2J 22.8(9)
C1J C2J O2J C3J 153.1(6)
C1J C2J O2J In3 -11.5(9)
Ti21 O1J C1JJ C2JJ -147.5(5)
In3 O1J C1JJ C2JJ 6.2(6)
O1J C1JJ C2JJ O2JJ -11.7(12)
C1JJ C2JJ O2JJ C3JJ -148.1(6)
C1JJ C2JJ O2JJ In3 11.5(14)
Ti2 O1K C1K C2K 175.0(4)
In4 O1K C1K C2K -26.3(10)
O1K C1K C2K O2K 52.6(9)
C1K C2K O2K C3K 173.3(6)
C1K C2K O2K In4 -53.3(6)
Ti21 O1K C1KK C2KK -166(5)
In4 O1K C1KK C2KK 4(12)
O1K C1KK C2KK O2KK -43(9)
C1KK C2KK O2KK C3KK -177(4)
C1KK C2KK O2KK In4 54(4)
In4 O1L C1L C2L 40.0(15)
Ti2 O1L C1L C2L -176.5(10)
O1L C1L C2L O2L -56.9(13)
C1L C2L O2L C3L -177.9(11)
C1L C2L O2L In4 47.5(9)
Ti21 O1LL C1LL C2LL 177.9(11)
In4 O1LL C1LL C2LL -33.3(17)
O1LL C1LL C2LL O2LL 49.2(15)
C1LL C2LL O2LL C3LL 175.4(12)
C1LL C2LL O2LL In4 -42.3(12)
